data_1566942
loop_
_publ_author_name
'Simler, Thomas'
'McCabe, Karl Nael'
'Maron, Laurent'
'Nocton, Gr\'egory'

_publ_section_title
;
 CO reductive oligomerization by a divalent thulium complex and
 CO2-induced functionalization
;
_journal_name_full 'Chemical Science'
_journal_paper_doi 10.1039/D2SC01798A
_journal_year 2022
_chemical_formula_moiety 'C72 H116 O5 Tm2, 0.05[C5H12], 0.4[C5H12]'
_chemical_formula_sum 'C74.25 H121.4 O5 Tm2'
_chemical_formula_weight 1431.97
_space_group_crystal_system triclinic
_space_group_IT_number 2
_space_group_name_Hall '-P 1'
_space_group_name_H-M_alt 'P -1'
_atom_sites_solution_hydrogens geom
_atom_sites_solution_primary dual
_audit_creation_date 2021-09-10
_audit_creation_method
;
Olex2 1.3
(compiled 2020.11.12 svn.r5f609507 for OlexSys, GUI svn.r6272)
;
_cell_angle_alpha 98.599(4)
_cell_angle_beta 99.006(4)
_cell_angle_gamma 106.877(4)
_cell_formula_units_Z 2
_cell_length_a 10.5960(13)
_cell_length_b 17.174(2)
_cell_length_c 21.404(3)
_cell_measurement_reflns_used 9922
_cell_measurement_temperature 150.0
_cell_measurement_theta_max 24.312
_cell_measurement_theta_min 2.187
_cell_volume 3602.1(8)
_computing_cell_refinement 'SAINT V8.38A (Bruker, 2018)'
_computing_data_reduction 'SAINT V8.38A (Bruker, 2018)'
_computing_molecular_graphics 'Olex2 1.3 (Dolomanov et al., 2009)'
_computing_publication_material 'Olex2 1.3 (Dolomanov et al., 2009)'
_computing_structure_refinement 'SHELXL 2018/3 (Sheldrick, 2015)'
_computing_structure_solution 'SHELXT 2018/2 (Sheldrick, 2018)'
_diffrn_ambient_temperature 150.0
_diffrn_measured_fraction_theta_full 0.997
_diffrn_measured_fraction_theta_max 0.989
_diffrn_measurement_device_type 'Bruker APEX-II CCD'
_diffrn_measurement_method '\f and \w scans'
_diffrn_radiation_type MoK\a
_diffrn_radiation_wavelength 0.71073
_diffrn_reflns_av_R_equivalents 0.0875
_diffrn_reflns_av_unetI/netI 0.0782
_diffrn_reflns_Laue_measured_fraction_full 0.997
_diffrn_reflns_Laue_measured_fraction_max 0.989
_diffrn_reflns_limit_h_max 13
_diffrn_reflns_limit_h_min -13
_diffrn_reflns_limit_k_max 22
_diffrn_reflns_limit_k_min -17
_diffrn_reflns_limit_l_max 27
_diffrn_reflns_limit_l_min -27
_diffrn_reflns_number 74423
_diffrn_reflns_point_group_measured_fraction_full 0.997
_diffrn_reflns_point_group_measured_fraction_max 0.989
_diffrn_reflns_theta_full 25.242
_diffrn_reflns_theta_max 27.653
_diffrn_reflns_theta_min 0.984
_diffrn_source_current 31.0
_diffrn_source_power 1.705
_diffrn_source_voltage 55.0
_diffrn_standards_number 0
_exptl_absorpt_coefficient_mu 2.493
_exptl_absorpt_correction_T_max 0.7456
_exptl_absorpt_correction_T_min 0.5984
_exptl_absorpt_correction_type multi-scan
_exptl_absorpt_process_details
;
SADABS-2016/2 (Bruker,2016/2) was used for absorption correction. 
wR2(int) was 0.1019 before and 0.0801 after correction. 
The Ratio of minimum to maximum transmission is 0.8026. 
The \l/2 correction factor is Not present.
;
_exptl_crystal_colour colourless
_exptl_crystal_colour_primary colourless
_exptl_crystal_density_diffrn 1.320
_exptl_crystal_description block
_exptl_crystal_F_000 1490
_exptl_crystal_size_max 0.4
_exptl_crystal_size_mid 0.26
_exptl_crystal_size_min 0.12
_refine_diff_density_max 4.554
_refine_diff_density_min -2.909
_refine_diff_density_rms 0.216
_refine_ls_extinction_method none
_refine_ls_goodness_of_fit_ref 1.043
_refine_ls_hydrogen_treatment constr
_refine_ls_matrix_type full
_refine_ls_number_parameters 748
_refine_ls_number_reflns 16616
_refine_ls_number_restraints 0
_refine_ls_restrained_S_all 1.043
_refine_ls_R_factor_all 0.0835
_refine_ls_R_factor_gt 0.0609
_refine_ls_shift/su_max 0.003
_refine_ls_shift/su_mean 0.000
_refine_ls_structure_factor_coef Fsqd
_refine_ls_weighting_details 'w=1/[\s^2^(Fo^2^)+(0.0707P)^2^+31.5989P] where P=(Fo^2^+2Fc^2^)/3'
_refine_ls_weighting_scheme calc
_refine_ls_wR_factor_gt 0.1533
_refine_ls_wR_factor_ref 0.1680
_reflns_Friedel_coverage 0.000
_reflns_number_gt 12338
_reflns_number_total 16616
_reflns_threshold_expression 'I > 2\s(I)'
_cod_data_source_file d2sc01798a4.cif
_cod_data_source_block 5
_cod_original_formula_sum 'C74.25 H121.40 O5 Tm2'
_cod_database_code 1566942
_shelx_shelxl_version_number 2018/3
_shelx_space_group_comment
;
The symmetry employed for this shelxl refinement is uniquely defined
by the following loop, which should always be used as a source of
symmetry information in preference to the above space-group names.
They are only intended as comments.
;
_shelx_estimated_absorpt_t_max 0.754
_shelx_estimated_absorpt_t_min 0.435
_olex2_refinement_description
;
1. Fixed Uiso
 At 1.2 times of:
  All C(H) groups
 At 1.5 times of:
  All C(H,H,H) groups
2.a Aromatic/amide H refined with riding coordinates:
 C5(H5), C7(H7), C22(H22), C25(H25), C39(H39), C42(H42), C56(H56), C58(H58)
2.b Idealised Me refined as rotating group:
 C11(H11A,H11B,H11C), C12(H12A,H12B,H12C), C13(H13A,H13B,H13C), C15(H15A,H15B,
 H15C), C16(H16A,H16B,H16C), C17(H17A,H17B,H17C), C19(H19A,H19B,H19C), C20(H20A,
 H20B,H20C), C21(H21A,H21B,H21C), C28(H28A,H28B,H28C), C29(H29A,H29B,H29C),
 C30(H30A,H30B,H30C), C32(H32A,H32B,H32C), C33(H33A,H33B,H33C), C34(H34A,H34B,
 H34C), C36(H36A,H36B,H36C), C37(H37A,H37B,H37C), C38(H38A,H38B,H38C), C45(H45A,
 H45B,H45C), C46(H46A,H46B,H46C), C47(H47A,H47B,H47C), C49(H49A,H49B,H49C),
 C50(H50A,H50B,H50C), C51(H51A,H51B,H51C), C53(H53A,H53B,H53C), C54(H54A,H54B,
 H54C), C55(H55A,H55B,H55C), C62(H62A,H62B,H62C), C63(H63A,H63B,H63C), C64(H64A,
 H64B,H64C), C66(H66A,H66B,H66C), C67(H67A,H67B,H67C), C68(H68A,H68B,H68C),
 C70(H70A,H70B,H70C), C71(H71A,H71B,H71C), C72(H72A,H72B,H72C)
;
_smtbx_masks_special_details
;
A solvent mask was calculated and 35 electrons were 
found in a volume of 324\%A^3^ in 3 voids per unit cell. 
This is consistent with the presence of 
0.05[C5H12], 0.4[C5H12] per Asymmetric Unit 
which account for 38 electrons 
per unit cell.
;
_smtbx_masks_void_probe_radius 1.2
_smtbx_masks_void_truncation_radius 1.2
_olex2_submission_special_instructions 'No special instructions were received'

loop_
_space_group_symop_operation_xyz
'x, y, z'
'-x, -y, -z'

loop_
_atom_site_label
_atom_site_type_symbol
_atom_site_fract_x
_atom_site_fract_y
_atom_site_fract_z
_atom_site_U_iso_or_equiv
_atom_site_adp_type
_atom_site_occupancy
_atom_site_site_symmetry_order
_atom_site_calc_flag
_atom_site_refinement_flags_posn
_atom_site_refinement_flags_adp
_atom_site_refinement_flags_occupancy
_atom_site_disorder_assembly
_atom_site_disorder_group
Tm1 Tm 0.17408(3) 0.28382(2) 0.70803(2) 0.01654(9) Uani 1 1 d . . . . .
Tm2 Tm 0.59990(3) 0.74398(2) 0.78108(2) 0.01642(9) Uani 1 1 d . . . . .
O1 O 0.1163(5) 0.4019(3) 0.7267(2) 0.0196(10) Uani 1 1 d . . . . .
O2 O 0.3334(5) 0.4182(3) 0.7359(2) 0.0211(11) Uani 1 1 d . . . . .
O3 O 0.3695(5) 0.6816(3) 0.7614(2) 0.0209(11) Uani 1 1 d . . . . .
O4 O 0.4986(5) 0.6017(3) 0.7670(2) 0.0196(10) Uani 1 1 d . . . . .
O5 O 0.0468(6) 0.5714(4) 0.7475(4) 0.055(2) Uani 1 1 d . . . . .
C1 C 0.2393(7) 0.4492(4) 0.7373(3) 0.0181(14) Uani 1 1 d . . . . .
C2 C 0.2606(7) 0.5386(4) 0.7493(4) 0.0205(15) Uani 1 1 d . . . . .
C3 C 0.3826(7) 0.6100(4) 0.7594(3) 0.0175(14) Uani 1 1 d . . . . .
C4 C 0.1454(8) 0.5568(5) 0.7477(4) 0.0307(18) Uani 1 1 d . . . . .
C5 C 0.0826(7) 0.1685(5) 0.7724(4) 0.0235(16) Uani 1 1 d . . . . .
H5 H 0.027376 0.116519 0.745933 0.028 Uiso 1 1 calc R U . . .
C6 C 0.0359(7) 0.2324(4) 0.7954(3) 0.0193(14) Uani 1 1 d . . . . .
C7 C 0.1514(7) 0.2996(4) 0.8294(3) 0.0191(14) Uani 1 1 d . . . . .
H7 H 0.149551 0.352639 0.848769 0.023 Uiso 1 1 calc R U . . .
C8 C 0.2705(7) 0.2768(4) 0.8307(3) 0.0195(14) Uani 1 1 d . . . . .
C9 C 0.2266(7) 0.1920(4) 0.7943(4) 0.0204(15) Uani 1 1 d . . . . .
C10 C 0.2923(7) 0.1210(5) 0.7926(4) 0.0264(17) Uani 1 1 d . . . . .
C11 C 0.2610(9) 0.0802(5) 0.8499(5) 0.036(2) Uani 1 1 d . . . . .
H11A H 0.306085 0.120534 0.890424 0.053 Uiso 1 1 calc R U . . .
H11B H 0.293667 0.032213 0.848584 0.053 Uiso 1 1 calc R U . . .
H11C H 0.163338 0.061673 0.847155 0.053 Uiso 1 1 calc R U . . .
C12 C 0.2273(9) 0.0553(5) 0.7296(4) 0.0332(19) Uani 1 1 d . . . . .
H12A H 0.129769 0.033088 0.726593 0.050 Uiso 1 1 calc R U . . .
H12B H 0.266235 0.010086 0.729637 0.050 Uiso 1 1 calc R U . . .
H12C H 0.244487 0.081003 0.692558 0.050 Uiso 1 1 calc R U . . .
C13 C 0.4448(8) 0.1472(5) 0.7958(5) 0.0329(19) Uani 1 1 d . . . . .
H13A H 0.465995 0.177385 0.761423 0.049 Uiso 1 1 calc R U . . .
H13B H 0.473304 0.097651 0.790250 0.049 Uiso 1 1 calc R U . . .
H13C H 0.492464 0.183334 0.837944 0.049 Uiso 1 1 calc R U . . .
C14 C -0.1100(7) 0.2291(5) 0.7957(4) 0.0234(16) Uani 1 1 d . . . . .
C15 C -0.2078(8) 0.1432(5) 0.7599(4) 0.0284(17) Uani 1 1 d . . . . .
H15A H -0.196362 0.132543 0.715231 0.043 Uiso 1 1 calc R U . . .
H15B H -0.300776 0.141993 0.760060 0.043 Uiso 1 1 calc R U . . .
H15C H -0.188527 0.100350 0.781694 0.043 Uiso 1 1 calc R U . . .
C16 C -0.1239(8) 0.2404(5) 0.8666(4) 0.0263(16) Uani 1 1 d . . . . .
H16A H -0.088782 0.201632 0.887431 0.039 Uiso 1 1 calc R U . . .
H16B H -0.219187 0.229231 0.868454 0.039 Uiso 1 1 calc R U . . .
H16C H -0.072464 0.297604 0.889270 0.039 Uiso 1 1 calc R U . . .
C17 C -0.1482(9) 0.2958(6) 0.7656(4) 0.035(2) Uani 1 1 d . . . . .
H17A H -0.237501 0.295965 0.772386 0.053 Uiso 1 1 calc R U . . .
H17B H -0.150318 0.284396 0.719123 0.053 Uiso 1 1 calc R U . . .
H17C H -0.081492 0.350273 0.785805 0.053 Uiso 1 1 calc R U . . .
C18 C 0.4032(7) 0.3350(5) 0.8753(4) 0.0249(16) Uani 1 1 d . . . . .
C19 C 0.4405(9) 0.2957(6) 0.9326(4) 0.036(2) Uani 1 1 d . . . . .
H19A H 0.360549 0.274339 0.950489 0.054 Uiso 1 1 calc R U . . .
H19B H 0.511185 0.337800 0.966139 0.054 Uiso 1 1 calc R U . . .
H19C H 0.473440 0.249897 0.917838 0.054 Uiso 1 1 calc R U . . .
C20 C 0.3880(8) 0.4182(5) 0.9049(4) 0.0304(18) Uani 1 1 d . . . . .
H20A H 0.364526 0.446195 0.870336 0.046 Uiso 1 1 calc R U . . .
H20B H 0.473236 0.453484 0.933756 0.046 Uiso 1 1 calc R U . . .
H20C H 0.316396 0.407797 0.929595 0.046 Uiso 1 1 calc R U . . .
C21 C 0.5229(7) 0.3572(5) 0.8411(4) 0.0291(18) Uani 1 1 d . . . . .
H21A H 0.534183 0.305948 0.819311 0.044 Uiso 1 1 calc R U . . .
H21B H 0.605500 0.389575 0.873068 0.044 Uiso 1 1 calc R U . . .
H21C H 0.505029 0.390029 0.809073 0.044 Uiso 1 1 calc R U . . .
C22 C 0.1528(7) 0.1787(5) 0.6014(4) 0.0223(15) Uani 1 1 d . . . . .
H22 H 0.158474 0.126187 0.607764 0.027 Uiso 1 1 calc R U . . .
C23 C 0.0296(7) 0.1980(4) 0.5889(3) 0.0198(14) Uani 1 1 d . . . . .
C24 C 0.0671(7) 0.2842(5) 0.5847(3) 0.0195(14) Uani 1 1 d . . . . .
C25 C 0.2115(7) 0.3137(4) 0.5948(3) 0.0188(14) Uani 1 1 d . . . . .
H25 H 0.264589 0.369181 0.595877 0.023 Uiso 1 1 calc R U . . .
C26 C 0.2631(7) 0.2474(5) 0.6028(4) 0.0220(15) Uani 1 1 d . . . . .
C27 C -0.1021(7) 0.1236(5) 0.5649(4) 0.0237(16) Uani 1 1 d . . . . .
C28 C -0.2343(8) 0.1418(5) 0.5712(4) 0.0292(18) Uani 1 1 d . . . . .
H28A H -0.230840 0.163381 0.616694 0.044 Uiso 1 1 calc R U . . .
H28B H -0.310761 0.090431 0.555199 0.044 Uiso 1 1 calc R U . . .
H28C H -0.245224 0.183206 0.545691 0.044 Uiso 1 1 calc R U . . .
C29 C -0.0998(8) 0.0522(5) 0.5998(4) 0.0283(17) Uani 1 1 d . . . . .
H29A H -0.026401 0.031436 0.590568 0.042 Uiso 1 1 calc R U . . .
H29B H -0.186084 0.007160 0.584747 0.042 Uiso 1 1 calc R U . . .
H29C H -0.085561 0.072394 0.646520 0.042 Uiso 1 1 calc R U . . .
C30 C -0.1110(9) 0.0902(5) 0.4921(4) 0.035(2) Uani 1 1 d . . . . .
H30A H -0.115614 0.133674 0.467749 0.053 Uiso 1 1 calc R U . . .
H30B H -0.192094 0.041585 0.475464 0.053 Uiso 1 1 calc R U . . .
H30C H -0.030946 0.074235 0.487140 0.053 Uiso 1 1 calc R U . . .
C31 C -0.0138(8) 0.3414(5) 0.5619(4) 0.0231(16) Uani 1 1 d . . . . .
C32 C -0.1196(8) 0.3528(5) 0.6013(4) 0.0285(17) Uani 1 1 d . . . . .
H32A H -0.183717 0.298281 0.600513 0.043 Uiso 1 1 calc R U . . .
H32B H -0.168135 0.387161 0.582296 0.043 Uiso 1 1 calc R U . . .
H32C H -0.074251 0.380125 0.646063 0.043 Uiso 1 1 calc R U . . .
C33 C 0.0814(8) 0.4294(5) 0.5656(4) 0.0276(17) Uani 1 1 d . . . . .
H33A H 0.134186 0.452483 0.609892 0.041 Uiso 1 1 calc R U . . .
H33B H 0.028204 0.464981 0.553413 0.041 Uiso 1 1 calc R U . . .
H33C H 0.142520 0.426945 0.535988 0.041 Uiso 1 1 calc R U . . .
C34 C -0.0848(9) 0.3070(6) 0.4901(4) 0.0321(19) Uani 1 1 d . . . . .
H34A H -0.018839 0.298302 0.464771 0.048 Uiso 1 1 calc R U . . .
H34B H -0.124903 0.346831 0.474027 0.048 Uiso 1 1 calc R U . . .
H34C H -0.155846 0.253967 0.485976 0.048 Uiso 1 1 calc R U . . .
C35 C 0.4107(7) 0.2519(5) 0.6052(4) 0.0252(16) Uani 1 1 d . . . . .
C36 C 0.5028(9) 0.3084(6) 0.6682(4) 0.039(2) Uani 1 1 d . . . . .
H36A H 0.493561 0.363956 0.672056 0.059 Uiso 1 1 calc R U . . .
H36B H 0.596772 0.312326 0.667725 0.059 Uiso 1 1 calc R U . . .
H36C H 0.476838 0.284934 0.705125 0.059 Uiso 1 1 calc R U . . .
C37 C 0.4581(8) 0.2876(6) 0.5483(4) 0.0336(19) Uani 1 1 d . . . . .
H37A H 0.396921 0.254385 0.507781 0.050 Uiso 1 1 calc R U . . .
H37B H 0.549609 0.285978 0.547711 0.050 Uiso 1 1 calc R U . . .
H37C H 0.458155 0.345239 0.553175 0.050 Uiso 1 1 calc R U . . .
C38 C 0.4244(9) 0.1651(6) 0.5995(5) 0.043(2) Uani 1 1 d . . . . .
H38A H 0.398944 0.142089 0.636624 0.064 Uiso 1 1 calc R U . . .
H38B H 0.518091 0.168622 0.598629 0.064 Uiso 1 1 calc R U . . .
H38C H 0.364952 0.128861 0.559491 0.064 Uiso 1 1 calc R U . . .
C39 C 0.5823(8) 0.7295(4) 0.8998(3) 0.0191(14) Uani 1 1 d . . . . .
H39 H 0.516457 0.679844 0.902741 0.023 Uiso 1 1 calc R U . . .
C40 C 0.5590(8) 0.8073(4) 0.8971(3) 0.0205(15) Uani 1 1 d . . . . .
C41 C 0.6831(8) 0.8648(4) 0.8913(3) 0.0202(15) Uani 1 1 d . . . . .
C42 C 0.7764(8) 0.8194(5) 0.8895(3) 0.0228(15) Uani 1 1 d . . . . .
H42 H 0.866126 0.841263 0.883850 0.027 Uiso 1 1 calc R U . . .
C43 C 0.7173(7) 0.7379(5) 0.8973(3) 0.0200(15) Uani 1 1 d . . . . .
C44 C 0.4236(8) 0.8177(5) 0.9083(4) 0.0229(15) Uani 1 1 d . . . . .
C45 C 0.3235(8) 0.7340(5) 0.9118(4) 0.0302(18) Uani 1 1 d . . . . .
H45A H 0.307261 0.693936 0.871318 0.045 Uiso 1 1 calc R U . . .
H45B H 0.238124 0.741882 0.918344 0.045 Uiso 1 1 calc R U . . .
H45C H 0.361288 0.713011 0.947939 0.045 Uiso 1 1 calc R U . . .
C46 C 0.4451(9) 0.8751(5) 0.9742(4) 0.0322(19) Uani 1 1 d . . . . .
H46A H 0.488192 0.853098 1.008259 0.048 Uiso 1 1 calc R U . . .
H46B H 0.357784 0.877579 0.982333 0.048 Uiso 1 1 calc R U . . .
H46C H 0.503134 0.930996 0.973954 0.048 Uiso 1 1 calc R U . . .
C47 C 0.3517(9) 0.8495(5) 0.8541(4) 0.0325(19) Uani 1 1 d . . . . .
H47A H 0.417144 0.896107 0.843159 0.049 Uiso 1 1 calc R U . . .
H47B H 0.280326 0.868120 0.868903 0.049 Uiso 1 1 calc R U . . .
H47C H 0.312070 0.804500 0.815787 0.049 Uiso 1 1 calc R U . . .
C48 C 0.7424(8) 0.9608(5) 0.9073(4) 0.0245(16) Uani 1 1 d . . . . .
C49 C 0.7983(9) 0.9873(5) 0.9814(4) 0.035(2) Uani 1 1 d . . . . .
H49A H 0.723840 0.971577 1.003924 0.052 Uiso 1 1 calc R U . . .
H49B H 0.842146 1.047722 0.993243 0.052 Uiso 1 1 calc R U . . .
H49C H 0.864054 0.959477 0.993967 0.052 Uiso 1 1 calc R U . . .
C50 C 0.6453(9) 1.0092(5) 0.8880(4) 0.0295(18) Uani 1 1 d . . . . .
H50A H 0.611987 0.994648 0.841040 0.044 Uiso 1 1 calc R U . . .
H50B H 0.693369 1.069107 0.901309 0.044 Uiso 1 1 calc R U . . .
H50C H 0.568967 0.994714 0.909458 0.044 Uiso 1 1 calc R U . . .
C51 C 0.8611(9) 0.9909(5) 0.8749(4) 0.0336(19) Uani 1 1 d . . . . .
H51A H 0.931739 0.967585 0.889920 0.050 Uiso 1 1 calc R U . . .
H51B H 0.897137 1.051709 0.886179 0.050 Uiso 1 1 calc R U . . .
H51C H 0.830465 0.972566 0.827925 0.050 Uiso 1 1 calc R U . . .
C52 C 0.7898(8) 0.6744(5) 0.9086(4) 0.0251(16) Uani 1 1 d . . . . .
C53 C 0.6895(9) 0.5900(5) 0.9092(5) 0.036(2) Uani 1 1 d . . . . .
H53A H 0.641817 0.596237 0.944400 0.054 Uiso 1 1 calc R U . . .
H53B H 0.738367 0.550370 0.915820 0.054 Uiso 1 1 calc R U . . .
H53C H 0.624229 0.569271 0.867851 0.054 Uiso 1 1 calc R U . . .
C54 C 0.8907(9) 0.7084(6) 0.9742(4) 0.037(2) Uani 1 1 d . . . . .
H54A H 0.952818 0.763146 0.974103 0.056 Uiso 1 1 calc R U . . .
H54B H 0.941945 0.670150 0.981356 0.056 Uiso 1 1 calc R U . . .
H54C H 0.841310 0.713368 1.008902 0.056 Uiso 1 1 calc R U . . .
C55 C 0.8694(10) 0.6644(6) 0.8558(5) 0.040(2) Uani 1 1 d . . . . .
H55A H 0.807952 0.647033 0.813349 0.060 Uiso 1 1 calc R U . . .
H55B H 0.912753 0.622101 0.862321 0.060 Uiso 1 1 calc R U . . .
H55C H 0.938581 0.717505 0.857991 0.060 Uiso 1 1 calc R U . . .
C56 C 0.5343(7) 0.7202(4) 0.6545(3) 0.0186(14) Uani 1 1 d . . . . .
H56 H 0.445331 0.683863 0.635911 0.022 Uiso 1 1 calc R U . . .
C57 C 0.5684(7) 0.8065(4) 0.6763(3) 0.0197(14) Uani 1 1 d . . . . .
C58 C 0.7072(7) 0.8361(4) 0.7035(3) 0.0180(14) Uani 1 1 d . . . . .
H58 H 0.757116 0.892057 0.724006 0.022 Uiso 1 1 calc R U . . .
C59 C 0.7632(7) 0.7679(4) 0.6954(3) 0.0186(14) Uani 1 1 d . . . . .
C60 C 0.6515(7) 0.6945(5) 0.6639(4) 0.0208(15) Uani 1 1 d . . . . .
C61 C 0.4805(7) 0.8591(5) 0.6587(3) 0.0210(15) Uani 1 1 d . . . . .
C62 C 0.3345(9) 0.8198(7) 0.6659(5) 0.043(2) Uani 1 1 d . . . . .
H62A H 0.280174 0.854326 0.652659 0.064 Uiso 1 1 calc R U . . .
H62B H 0.334010 0.816019 0.711056 0.064 Uiso 1 1 calc R U . . .
H62C H 0.296368 0.763951 0.638381 0.064 Uiso 1 1 calc R U . . .
C63 C 0.5356(11) 0.9471(6) 0.6982(5) 0.053(3) Uani 1 1 d . . . . .
H63A H 0.533943 0.946121 0.743757 0.079 Uiso 1 1 calc R U . . .
H63B H 0.479900 0.979682 0.682512 0.079 Uiso 1 1 calc R U . . .
H63C H 0.628651 0.972477 0.694001 0.079 Uiso 1 1 calc R U . . .
C64 C 0.4766(10) 0.8634(6) 0.5874(4) 0.039(2) Uani 1 1 d . . . . .
H64A H 0.568548 0.887670 0.581358 0.058 Uiso 1 1 calc R U . . .
H64B H 0.422018 0.898017 0.574714 0.058 Uiso 1 1 calc R U . . .
H64C H 0.436630 0.807212 0.560631 0.058 Uiso 1 1 calc R U . . .
C65 C 0.9171(7) 0.7927(5) 0.7018(4) 0.0227(16) Uani 1 1 d . . . . .
C66 C 0.9923(7) 0.8622(5) 0.7614(4) 0.0287(17) Uani 1 1 d . . . . .
H66A H 0.959022 0.909607 0.759597 0.043 Uiso 1 1 calc R U . . .
H66B H 1.089190 0.879858 0.761929 0.043 Uiso 1 1 calc R U . . .
H66C H 0.976673 0.841471 0.800688 0.043 Uiso 1 1 calc R U . . .
C67 C 0.9487(8) 0.8278(5) 0.6415(4) 0.0304(18) Uani 1 1 d . . . . .
H67A H 1.046593 0.846989 0.644811 0.046 Uiso 1 1 calc R U . . .
H67B H 0.914098 0.874606 0.639051 0.046 Uiso 1 1 calc R U . . .
H67C H 0.905623 0.784236 0.602577 0.046 Uiso 1 1 calc R U . . .
C68 C 0.9828(8) 0.7254(5) 0.7092(4) 0.0287(18) Uani 1 1 d . . . . .
H68A H 0.967617 0.705537 0.748847 0.043 Uiso 1 1 calc R U . . .
H68B H 1.079929 0.748530 0.711574 0.043 Uiso 1 1 calc R U . . .
H68C H 0.942884 0.678944 0.671886 0.043 Uiso 1 1 calc R U . . .
C69 C 0.6424(8) 0.6049(5) 0.6329(4) 0.0264(17) Uani 1 1 d . . . . .
C70 C 0.4943(9) 0.5512(5) 0.6041(4) 0.0343(19) Uani 1 1 d . . . . .
H70A H 0.441389 0.551794 0.637765 0.051 Uiso 1 1 calc R U . . .
H70B H 0.490051 0.493995 0.587479 0.051 Uiso 1 1 calc R U . . .
H70C H 0.457217 0.573871 0.568765 0.051 Uiso 1 1 calc R U . . .
C71 C 0.6994(8) 0.5580(5) 0.6793(4) 0.0296(18) Uani 1 1 d . . . . .
H71A H 0.790846 0.592212 0.702257 0.044 Uiso 1 1 calc R U . . .
H71B H 0.702068 0.505761 0.654759 0.044 Uiso 1 1 calc R U . . .
H71C H 0.641690 0.545974 0.710545 0.044 Uiso 1 1 calc R U . . .
C72 C 0.7147(10) 0.6089(6) 0.5752(4) 0.035(2) Uani 1 1 d . . . . .
H72A H 0.676200 0.638067 0.545279 0.053 Uiso 1 1 calc R U . . .
H72B H 0.702236 0.552315 0.552612 0.053 Uiso 1 1 calc R U . . .
H72C H 0.811218 0.638784 0.591267 0.053 Uiso 1 1 calc R U . . .

loop_
_atom_site_aniso_label
_atom_site_aniso_U_11
_atom_site_aniso_U_22
_atom_site_aniso_U_33
_atom_site_aniso_U_23
_atom_site_aniso_U_13
_atom_site_aniso_U_12
Tm1 0.01423(16) 0.01279(16) 0.02368(17) 0.00312(12) 0.00510(12) 0.00573(12)
Tm2 0.01517(16) 0.01323(16) 0.02091(17) 0.00238(12) 0.00517(12) 0.00450(12)
O1 0.012(2) 0.013(2) 0.036(3) 0.006(2) 0.006(2) 0.0062(19)
O2 0.017(2) 0.019(3) 0.031(3) 0.005(2) 0.007(2) 0.011(2)
O3 0.018(3) 0.014(2) 0.030(3) 0.004(2) 0.007(2) 0.006(2)
O4 0.016(2) 0.014(2) 0.030(3) 0.004(2) 0.007(2) 0.006(2)
O5 0.021(3) 0.030(4) 0.119(7) 0.014(4) 0.016(4) 0.018(3)
C1 0.020(4) 0.017(3) 0.018(3) 0.002(3) 0.004(3) 0.008(3)
C2 0.018(4) 0.012(3) 0.033(4) 0.000(3) 0.005(3) 0.008(3)
C3 0.019(4) 0.014(3) 0.020(3) 0.002(3) 0.009(3) 0.005(3)
C4 0.030(4) 0.014(4) 0.052(5) 0.006(3) 0.012(4) 0.010(3)
C5 0.018(4) 0.023(4) 0.028(4) 0.004(3) 0.004(3) 0.006(3)
C6 0.012(3) 0.016(3) 0.027(4) 0.003(3) 0.004(3) 0.002(3)
C7 0.018(4) 0.017(3) 0.023(4) 0.005(3) 0.007(3) 0.004(3)
C8 0.016(3) 0.015(3) 0.025(4) 0.006(3) 0.002(3) 0.002(3)
C9 0.016(4) 0.019(4) 0.030(4) 0.010(3) 0.007(3) 0.008(3)
C10 0.015(4) 0.030(4) 0.041(5) 0.012(4) 0.009(3) 0.014(3)
C11 0.036(5) 0.032(5) 0.054(6) 0.022(4) 0.017(4) 0.022(4)
C12 0.029(4) 0.023(4) 0.056(6) 0.011(4) 0.015(4) 0.016(4)
C13 0.019(4) 0.032(5) 0.057(6) 0.015(4) 0.012(4) 0.018(4)
C14 0.018(4) 0.026(4) 0.031(4) 0.005(3) 0.010(3) 0.011(3)
C15 0.019(4) 0.029(4) 0.039(5) 0.006(3) 0.010(3) 0.009(3)
C16 0.024(4) 0.028(4) 0.029(4) 0.004(3) 0.009(3) 0.009(3)
C17 0.024(4) 0.046(5) 0.047(5) 0.018(4) 0.014(4) 0.019(4)
C18 0.012(3) 0.027(4) 0.032(4) 0.009(3) 0.003(3) 0.001(3)
C19 0.029(5) 0.044(5) 0.032(5) 0.015(4) 0.001(4) 0.007(4)
C20 0.024(4) 0.029(4) 0.033(4) 0.001(3) 0.002(3) 0.005(3)
C21 0.014(4) 0.031(4) 0.036(4) 0.009(4) -0.003(3) 0.001(3)
C22 0.021(4) 0.018(4) 0.031(4) 0.001(3) 0.009(3) 0.010(3)
C23 0.018(4) 0.017(4) 0.023(4) 0.000(3) 0.005(3) 0.006(3)
C24 0.016(3) 0.023(4) 0.021(3) 0.005(3) 0.006(3) 0.007(3)
C25 0.016(3) 0.015(3) 0.028(4) 0.006(3) 0.009(3) 0.007(3)
C26 0.019(4) 0.023(4) 0.031(4) 0.007(3) 0.015(3) 0.012(3)
C27 0.018(4) 0.020(4) 0.026(4) -0.002(3) 0.001(3) 0.000(3)
C28 0.019(4) 0.032(4) 0.036(5) 0.003(4) 0.006(3) 0.009(3)
C29 0.027(4) 0.023(4) 0.034(4) 0.004(3) 0.009(3) 0.006(3)
C30 0.037(5) 0.032(5) 0.030(4) -0.005(4) 0.007(4) 0.007(4)
C31 0.021(4) 0.028(4) 0.026(4) 0.007(3) 0.005(3) 0.016(3)
C32 0.028(4) 0.029(4) 0.035(4) 0.008(3) 0.007(3) 0.018(4)
C33 0.025(4) 0.025(4) 0.039(5) 0.010(3) 0.009(3) 0.015(3)
C34 0.031(5) 0.041(5) 0.028(4) 0.010(4) 0.004(3) 0.019(4)
C35 0.015(4) 0.024(4) 0.041(5) 0.003(3) 0.014(3) 0.011(3)
C36 0.027(5) 0.056(6) 0.041(5) 0.006(4) 0.007(4) 0.026(4)
C37 0.024(4) 0.043(5) 0.042(5) 0.011(4) 0.014(4) 0.018(4)
C38 0.032(5) 0.032(5) 0.080(7) 0.016(5) 0.028(5) 0.024(4)
C39 0.026(4) 0.015(3) 0.020(3) 0.006(3) 0.008(3) 0.010(3)
C40 0.026(4) 0.018(4) 0.020(3) 0.001(3) 0.008(3) 0.009(3)
C41 0.027(4) 0.013(3) 0.021(4) 0.002(3) 0.004(3) 0.009(3)
C42 0.022(4) 0.022(4) 0.022(4) 0.003(3) 0.002(3) 0.006(3)
C43 0.021(4) 0.021(4) 0.019(3) 0.003(3) 0.003(3) 0.009(3)
C44 0.023(4) 0.022(4) 0.026(4) 0.002(3) 0.007(3) 0.011(3)
C45 0.029(4) 0.029(4) 0.034(4) 0.002(3) 0.013(3) 0.010(4)
C46 0.037(5) 0.037(5) 0.024(4) -0.004(3) 0.007(3) 0.018(4)
C47 0.028(4) 0.036(5) 0.040(5) 0.005(4) 0.006(4) 0.020(4)
C48 0.032(4) 0.019(4) 0.024(4) 0.002(3) 0.007(3) 0.010(3)
C49 0.043(5) 0.023(4) 0.030(4) -0.008(3) 0.001(4) 0.009(4)
C50 0.037(5) 0.019(4) 0.032(4) 0.000(3) 0.008(4) 0.010(3)
C51 0.041(5) 0.015(4) 0.042(5) 0.003(3) 0.008(4) 0.006(4)
C52 0.027(4) 0.025(4) 0.025(4) 0.004(3) 0.003(3) 0.013(3)
C53 0.044(5) 0.023(4) 0.047(5) 0.014(4) 0.008(4) 0.019(4)
C54 0.036(5) 0.039(5) 0.042(5) 0.005(4) 0.006(4) 0.024(4)
C55 0.039(5) 0.049(6) 0.049(6) 0.017(5) 0.022(4) 0.028(5)
C56 0.015(3) 0.021(4) 0.017(3) 0.000(3) 0.003(3) 0.004(3)
C57 0.018(4) 0.015(3) 0.025(4) 0.004(3) 0.004(3) 0.004(3)
C58 0.013(3) 0.018(3) 0.024(4) 0.006(3) 0.006(3) 0.006(3)
C59 0.015(3) 0.019(4) 0.021(3) 0.001(3) 0.002(3) 0.006(3)
C60 0.018(4) 0.020(4) 0.025(4) 0.005(3) 0.007(3) 0.005(3)
C61 0.020(4) 0.020(4) 0.021(4) -0.001(3) 0.001(3) 0.008(3)
C62 0.021(4) 0.061(6) 0.062(6) 0.028(5) 0.016(4) 0.025(4)
C63 0.052(6) 0.039(6) 0.062(7) -0.008(5) -0.015(5) 0.029(5)
C64 0.046(6) 0.054(6) 0.030(5) 0.014(4) 0.010(4) 0.032(5)
C65 0.016(4) 0.022(4) 0.036(4) 0.010(3) 0.012(3) 0.008(3)
C66 0.013(4) 0.030(4) 0.042(5) 0.006(4) 0.006(3) 0.004(3)
C67 0.019(4) 0.038(5) 0.044(5) 0.016(4) 0.018(3) 0.014(4)
C68 0.020(4) 0.025(4) 0.046(5) 0.011(4) 0.011(3) 0.011(3)
C69 0.028(4) 0.024(4) 0.029(4) 0.002(3) 0.011(3) 0.010(3)
C70 0.040(5) 0.025(4) 0.034(5) -0.005(3) 0.007(4) 0.010(4)
C71 0.031(4) 0.018(4) 0.044(5) 0.005(3) 0.013(4) 0.012(3)
C72 0.046(5) 0.033(5) 0.031(4) 0.004(4) 0.014(4) 0.017(4)

loop_
_atom_type_symbol
_atom_type_description
_atom_type_scat_dispersion_real
_atom_type_scat_dispersion_imag
_atom_type_scat_source
C C 0.0033 0.0016 'International Tables Vol C Tables 4.2.6.8 and 6.1.1.4'
H H 0.0000 0.0000 'International Tables Vol C Tables 4.2.6.8 and 6.1.1.4'
O O 0.0106 0.0060 'International Tables Vol C Tables 4.2.6.8 and 6.1.1.4'
Tm Tm -0.3139 5.2483 'International Tables Vol C Tables 4.2.6.8 and 6.1.1.4'

loop_
_geom_angle_atom_site_label_1
_geom_angle_atom_site_label_2
_geom_angle_atom_site_label_3
_geom_angle
_geom_angle_site_symmetry_1
_geom_angle_site_symmetry_3
_geom_angle_publ_flag
O1 Tm1 O2 56.89(17) . . ?
O1 Tm1 C1 28.68(19) . . ?
O1 Tm1 C5 117.5(2) . . ?
O1 Tm1 C6 87.0(2) . . ?
O1 Tm1 C7 76.7(2) . . ?
O1 Tm1 C8 99.7(2) . . ?
O1 Tm1 C9 127.4(2) . . ?
O1 Tm1 C22 132.3(2) . . ?
O1 Tm1 C23 106.1(2) . . ?
O1 Tm1 C24 81.3(2) . . ?
O1 Tm1 C25 88.7(2) . . ?
O1 Tm1 C26 119.6(2) . . ?
O2 Tm1 C1 28.22(19) . . ?
O2 Tm1 C5 134.6(2) . . ?
O2 Tm1 C6 117.8(2) . . ?
O2 Tm1 C7 88.1(2) . . ?
O2 Tm1 C8 83.65(19) . . ?
O2 Tm1 C9 110.6(2) . . ?
O2 Tm1 C22 122.2(2) . . ?
O2 Tm1 C23 128.0(2) . . ?
O2 Tm1 C24 99.1(2) . . ?
O2 Tm1 C25 77.9(2) . . ?
O2 Tm1 C26 91.6(2) . . ?
C1 Tm1 C8 92.3(2) . . ?
C1 Tm1 C9 123.5(2) . . ?
C1 Tm1 C23 120.1(2) . . ?
C1 Tm1 C24 89.8(2) . . ?
C5 Tm1 C1 132.0(2) . . ?
C5 Tm1 C6 30.5(2) . . ?
C5 Tm1 C7 50.6(2) . . ?
C5 Tm1 C8 51.6(2) . . ?
C5 Tm1 C9 31.4(2) . . ?
C5 Tm1 C22 94.9(2) . . ?
C5 Tm1 C23 97.4(2) . . ?
C5 Tm1 C24 125.7(2) . . ?
C5 Tm1 C26 120.4(2) . . ?
C6 Tm1 C1 104.2(2) . . ?
C6 Tm1 C8 51.8(2) . . ?
C6 Tm1 C9 51.5(2) . . ?
C6 Tm1 C23 108.7(2) . . ?
C6 Tm1 C24 125.8(2) . . ?
C7 Tm1 C1 81.9(2) . . ?
C7 Tm1 C6 31.2(2) . . ?
C7 Tm1 C8 30.9(2) . . ?
C7 Tm1 C9 50.9(2) . . ?
C7 Tm1 C23 139.7(2) . . ?
C7 Tm1 C24 148.0(2) . . ?
C7 Tm1 C26 159.9(2) . . ?
C8 Tm1 C23 146.9(2) . . ?
C8 Tm1 C24 177.2(2) . . ?
C9 Tm1 C8 31.2(2) . . ?
C9 Tm1 C23 116.2(2) . . ?
C9 Tm1 C24 146.7(2) . . ?
C22 Tm1 C1 132.7(2) . . ?
C22 Tm1 C6 119.5(2) . . ?
C22 Tm1 C7 145.4(2) . . ?
C22 Tm1 C8 128.0(2) . . ?
C22 Tm1 C9 98.8(2) . . ?
C22 Tm1 C23 31.1(2) . . ?
C22 Tm1 C24 51.0(2) . . ?
C22 Tm1 C26 30.7(2) . . ?
C24 Tm1 C23 30.8(2) . . ?
C25 Tm1 C1 81.9(2) . . ?
C25 Tm1 C5 145.3(2) . . ?
C25 Tm1 C6 157.0(2) . . ?
C25 Tm1 C7 163.8(2) . . ?
C25 Tm1 C8 151.1(2) . . ?
C25 Tm1 C9 142.3(2) . . ?
C25 Tm1 C22 50.9(2) . . ?
C25 Tm1 C23 51.2(2) . . ?
C25 Tm1 C24 31.2(2) . . ?
C25 Tm1 C26 31.3(2) . . ?
C26 Tm1 C1 106.7(2) . . ?
C26 Tm1 C6 148.9(2) . . ?
C26 Tm1 C8 129.1(2) . . ?
C26 Tm1 C9 111.0(2) . . ?
C26 Tm1 C23 51.5(2) . . ?
C26 Tm1 C24 51.8(2) . . ?
O3 Tm2 O4 57.00(17) . . ?
O3 Tm2 C3 28.58(19) . . ?
O3 Tm2 C39 82.7(2) . . ?
O3 Tm2 C40 82.0(2) . . ?
O3 Tm2 C41 110.0(2) . . ?
O3 Tm2 C42 130.9(2) . . ?
O3 Tm2 C43 111.6(2) . . ?
O3 Tm2 C56 78.3(2) . . ?
O3 Tm2 C57 89.1(2) . . ?
O3 Tm2 C58 120.0(2) . . ?
O3 Tm2 C59 128.90(19) . . ?
O3 Tm2 C60 100.9(2) . . ?
O4 Tm2 C3 28.42(19) . . ?
O4 Tm2 C39 78.9(2) . . ?
O4 Tm2 C40 104.3(2) . . ?
O4 Tm2 C41 129.9(2) . . ?
O4 Tm2 C42 116.9(2) . . ?
O4 Tm2 C43 86.2(2) . . ?
O4 Tm2 C56 85.8(2) . . ?
O4 Tm2 C57 115.7(2) . . ?
O4 Tm2 C58 131.7(2) . . ?
O4 Tm2 C59 106.98(19) . . ?
O4 Tm2 C60 80.7(2) . . ?
C3 Tm2 C40 93.4(2) . . ?
C3 Tm2 C41 123.8(2) . . ?
C3 Tm2 C59 121.7(2) . . ?
C3 Tm2 C60 91.0(2) . . ?
C39 Tm2 C3 79.3(2) . . ?
C39 Tm2 C40 31.2(2) . . ?
C39 Tm2 C41 51.0(2) . . ?
C39 Tm2 C42 50.8(2) . . ?
C39 Tm2 C43 31.1(2) . . ?
C39 Tm2 C56 160.1(2) . . ?
C39 Tm2 C57 155.3(2) . . ?
C39 Tm2 C58 147.9(2) . . ?
C39 Tm2 C59 146.3(2) . . ?
C39 Tm2 C60 152.9(2) . . ?
C40 Tm2 C41 30.5(2) . . ?
C40 Tm2 C60 175.0(2) . . ?
C42 Tm2 C3 128.9(2) . . ?
C42 Tm2 C40 50.7(2) . . ?
C42 Tm2 C41 30.8(2) . . ?
C42 Tm2 C43 31.0(2) . . ?
C42 Tm2 C56 149.1(2) . . ?
C42 Tm2 C57 125.8(2) . . ?
C42 Tm2 C59 100.1(2) . . ?
C42 Tm2 C60 127.3(2) . . ?
C43 Tm2 C3 99.7(2) . . ?
C43 Tm2 C40 51.5(2) . . ?
C43 Tm2 C41 51.4(2) . . ?
C43 Tm2 C57 156.3(2) . . ?
C43 Tm2 C59 115.3(2) . . ?
C43 Tm2 C60 130.0(2) . . ?
C56 Tm2 C3 81.2(2) . . ?
C56 Tm2 C40 147.8(2) . . ?
C56 Tm2 C41 142.7(2) . . ?
C56 Tm2 C43 160.7(2) . . ?
C56 Tm2 C57 30.9(2) . . ?
C56 Tm2 C59 51.0(2) . . ?
C56 Tm2 C60 31.0(2) . . ?
C57 Tm2 C3 104.0(2) . . ?
C57 Tm2 C40 124.7(2) . . ?
C57 Tm2 C41 111.8(2) . . ?
C57 Tm2 C59 51.8(2) . . ?
C57 Tm2 C60 51.7(2) . . ?
C58 Tm2 C3 131.7(2) . . ?
C58 Tm2 C40 123.6(2) . . ?
C58 Tm2 C41 97.7(2) . . ?
C58 Tm2 C42 99.4(2) . . ?
C58 Tm2 C43 126.9(2) . . ?
C58 Tm2 C56 50.8(2) . . ?
C58 Tm2 C57 30.9(2) . . ?
C58 Tm2 C59 31.7(2) . . ?
C58 Tm2 C60 51.4(2) . . ?
C59 Tm2 C40 144.9(2) . . ?
C59 Tm2 C41 114.4(2) . . ?
C59 Tm2 C60 30.8(2) . . ?
C60 Tm2 C41 145.1(2) . . ?
C1 O1 Tm1 92.7(4) . . ?
C1 O2 Tm1 90.0(4) . . ?
C3 O3 Tm2 91.4(4) . . ?
C3 O4 Tm2 91.0(4) . . ?
O1 C1 Tm1 58.6(3) . . ?
O1 C1 C2 116.0(6) . . ?
O2 C1 Tm1 61.8(4) . . ?
O2 C1 O1 120.3(6) . . ?
O2 C1 C2 123.6(6) . . ?
C2 C1 Tm1 173.9(5) . . ?
C1 C2 C3 131.7(6) . . ?
C4 C2 C1 113.0(7) . . ?
C4 C2 C3 115.3(6) . . ?
O3 C3 Tm2 60.0(3) . . ?
O3 C3 C2 118.1(6) . . ?
O4 C3 Tm2 60.6(3) . . ?
O4 C3 O3 120.5(6) . . ?
O4 C3 C2 121.4(6) . . ?
C2 C3 Tm2 177.5(5) . . ?
O5 C4 C2 178.5(10) . . ?
Tm1 C5 H5 114.3 . . ?
C6 C5 Tm1 75.8(4) . . ?
C6 C5 H5 124.8 . . ?
C6 C5 C9 110.5(7) . . ?
C9 C5 Tm1 77.1(4) . . ?
C9 C5 H5 124.8 . . ?
C5 C6 Tm1 73.7(4) . . ?
C5 C6 C7 106.3(6) . . ?
C5 C6 C14 128.2(6) . . ?
C7 C6 Tm1 73.6(4) . . ?
C7 C6 C14 124.6(6) . . ?
C14 C6 Tm1 125.8(5) . . ?
Tm1 C7 H7 114.7 . . ?
C6 C7 Tm1 75.3(4) . . ?
C6 C7 H7 124.6 . . ?
C6 C7 C8 110.9(6) . . ?
C8 C7 Tm1 77.3(4) . . ?
C8 C7 H7 124.6 . . ?
C7 C8 Tm1 71.8(4) . . ?
C7 C8 C9 105.7(6) . . ?
C7 C8 C18 119.1(6) . . ?
C9 C8 Tm1 74.3(4) . . ?
C9 C8 C18 134.3(7) . . ?
C18 C8 Tm1 126.5(5) . . ?
C5 C9 Tm1 71.6(4) . . ?
C5 C9 C8 106.5(6) . . ?
C5 C9 C10 117.9(6) . . ?
C8 C9 Tm1 74.5(4) . . ?
C8 C9 C10 132.7(7) . . ?
C10 C9 Tm1 133.1(5) . . ?
C11 C10 C9 106.7(6) . . ?
C11 C10 C12 108.6(7) . . ?
C12 C10 C9 109.8(6) . . ?
C13 C10 C9 116.5(7) . . ?
C13 C10 C11 109.2(7) . . ?
C13 C10 C12 105.8(7) . . ?
C10 C11 H11A 109.5 . . ?
C10 C11 H11B 109.5 . . ?
C10 C11 H11C 109.5 . . ?
H11A C11 H11B 109.5 . . ?
H11A C11 H11C 109.5 . . ?
H11B C11 H11C 109.5 . . ?
C10 C12 H12A 109.5 . . ?
C10 C12 H12B 109.5 . . ?
C10 C12 H12C 109.5 . . ?
H12A C12 H12B 109.5 . . ?
H12A C12 H12C 109.5 . . ?
H12B C12 H12C 109.5 . . ?
C10 C13 H13A 109.5 . . ?
C10 C13 H13B 109.5 . . ?
C10 C13 H13C 109.5 . . ?
H13A C13 H13B 109.5 . . ?
H13A C13 H13C 109.5 . . ?
H13B C13 H13C 109.5 . . ?
C6 C14 C15 110.2(6) . . ?
C6 C14 C16 107.1(6) . . ?
C15 C14 C16 107.7(6) . . ?
C17 C14 C6 112.8(6) . . ?
C17 C14 C15 109.3(7) . . ?
C17 C14 C16 109.7(6) . . ?
C14 C15 H15A 109.5 . . ?
C14 C15 H15B 109.5 . . ?
C14 C15 H15C 109.5 . . ?
H15A C15 H15B 109.5 . . ?
H15A C15 H15C 109.5 . . ?
H15B C15 H15C 109.5 . . ?
C14 C16 H16A 109.5 . . ?
C14 C16 H16B 109.5 . . ?
C14 C16 H16C 109.5 . . ?
H16A C16 H16B 109.5 . . ?
H16A C16 H16C 109.5 . . ?
H16B C16 H16C 109.5 . . ?
C14 C17 H17A 109.5 . . ?
C14 C17 H17B 109.5 . . ?
C14 C17 H17C 109.5 . . ?
H17A C17 H17B 109.5 . . ?
H17A C17 H17C 109.5 . . ?
H17B C17 H17C 109.5 . . ?
C8 C18 C19 109.7(6) . . ?
C8 C18 C21 114.1(6) . . ?
C19 C18 C21 109.5(6) . . ?
C20 C18 C8 111.1(6) . . ?
C20 C18 C19 106.0(7) . . ?
C20 C18 C21 106.1(6) . . ?
C18 C19 H19A 109.5 . . ?
C18 C19 H19B 109.5 . . ?
C18 C19 H19C 109.5 . . ?
H19A C19 H19B 109.5 . . ?
H19A C19 H19C 109.5 . . ?
H19B C19 H19C 109.5 . . ?
C18 C20 H20A 109.5 . . ?
C18 C20 H20B 109.5 . . ?
C18 C20 H20C 109.5 . . ?
H20A C20 H20B 109.5 . . ?
H20A C20 H20C 109.5 . . ?
H20B C20 H20C 109.5 . . ?
C18 C21 H21A 109.5 . . ?
C18 C21 H21B 109.5 . . ?
C18 C21 H21C 109.5 . . ?
H21A C21 H21B 109.5 . . ?
H21A C21 H21C 109.5 . . ?
H21B C21 H21C 109.5 . . ?
Tm1 C22 H22 114.4 . . ?
C23 C22 Tm1 77.8(4) . . ?
C23 C22 H22 124.6 . . ?
C26 C22 Tm1 75.0(4) . . ?
C26 C22 H22 124.6 . . ?
C26 C22 C23 110.8(6) . . ?
C22 C23 Tm1 71.1(4) . . ?
C22 C23 C24 106.4(6) . . ?
C22 C23 C27 116.8(6) . . ?
C24 C23 Tm1 74.4(4) . . ?
C24 C23 C27 133.9(7) . . ?
C27 C23 Tm1 133.5(5) . . ?
C23 C24 Tm1 74.9(4) . . ?
C23 C24 C31 133.8(7) . . ?
C25 C24 Tm1 71.0(4) . . ?
C25 C24 C23 106.6(6) . . ?
C25 C24 C31 118.7(6) . . ?
C31 C24 Tm1 126.9(5) . . ?
Tm1 C25 H25 114.1 . . ?
C24 C25 Tm1 77.8(4) . . ?
C24 C25 H25 125.2 . . ?
C26 C25 Tm1 74.9(4) . . ?
C26 C25 C24 109.6(6) . . ?
C26 C25 H25 125.2 . . ?
C22 C26 Tm1 74.3(4) . . ?
C22 C26 C25 106.5(6) . . ?
C22 C26 C35 128.5(7) . . ?
C25 C26 Tm1 73.7(4) . . ?
C25 C26 C35 124.7(7) . . ?
C35 C26 Tm1 122.1(5) . . ?
C23 C27 C30 107.2(6) . . ?
C28 C27 C23 116.4(6) . . ?
C28 C27 C30 107.9(6) . . ?
C29 C27 C23 111.6(6) . . ?
C29 C27 C28 106.3(6) . . ?
C29 C27 C30 107.0(6) . . ?
C27 C28 H28A 109.5 . . ?
C27 C28 H28B 109.5 . . ?
C27 C28 H28C 109.5 . . ?
H28A C28 H28B 109.5 . . ?
H28A C28 H28C 109.5 . . ?
H28B C28 H28C 109.5 . . ?
C27 C29 H29A 109.5 . . ?
C27 C29 H29B 109.5 . . ?
C27 C29 H29C 109.5 . . ?
H29A C29 H29B 109.5 . . ?
H29A C29 H29C 109.5 . . ?
H29B C29 H29C 109.5 . . ?
C27 C30 H30A 109.5 . . ?
C27 C30 H30B 109.5 . . ?
C27 C30 H30C 109.5 . . ?
H30A C30 H30B 109.5 . . ?
H30A C30 H30C 109.5 . . ?
H30B C30 H30C 109.5 . . ?
C32 C31 C24 115.2(6) . . ?
C32 C31 C34 108.8(6) . . ?
C33 C31 C24 110.9(6) . . ?
C33 C31 C32 105.8(6) . . ?
C33 C31 C34 106.3(6) . . ?
C34 C31 C24 109.4(6) . . ?
C31 C32 H32A 109.5 . . ?
C31 C32 H32B 109.5 . . ?
C31 C32 H32C 109.5 . . ?
H32A C32 H32B 109.5 . . ?
H32A C32 H32C 109.5 . . ?
H32B C32 H32C 109.5 . . ?
C31 C33 H33A 109.5 . . ?
C31 C33 H33B 109.5 . . ?
C31 C33 H33C 109.5 . . ?
H33A C33 H33B 109.5 . . ?
H33A C33 H33C 109.5 . . ?
H33B C33 H33C 109.5 . . ?
C31 C34 H34A 109.5 . . ?
C31 C34 H34B 109.5 . . ?
C31 C34 H34C 109.5 . . ?
H34A C34 H34B 109.5 . . ?
H34A C34 H34C 109.5 . . ?
H34B C34 H34C 109.5 . . ?
C26 C35 C36 111.0(6) . . ?
C37 C35 C26 109.5(6) . . ?
C37 C35 C36 108.3(7) . . ?
C38 C35 C26 110.5(7) . . ?
C38 C35 C36 109.5(7) . . ?
C38 C35 C37 108.0(7) . . ?
C35 C36 H36A 109.5 . . ?
C35 C36 H36B 109.5 . . ?
C35 C36 H36C 109.5 . . ?
H36A C36 H36B 109.5 . . ?
H36A C36 H36C 109.5 . . ?
H36B C36 H36C 109.5 . . ?
C35 C37 H37A 109.5 . . ?
C35 C37 H37B 109.5 . . ?
C35 C37 H37C 109.5 . . ?
H37A C37 H37B 109.5 . . ?
H37A C37 H37C 109.5 . . ?
H37B C37 H37C 109.5 . . ?
C35 C38 H38A 109.5 . . ?
C35 C38 H38B 109.5 . . ?
C35 C38 H38C 109.5 . . ?
H38A C38 H38B 109.5 . . ?
H38A C38 H38C 109.5 . . ?
H38B C38 H38C 109.5 . . ?
Tm2 C39 H39 114.0 . . ?
C40 C39 Tm2 77.9(4) . . ?
C40 C39 H39 125.2 . . ?
C43 C39 Tm2 75.0(4) . . ?
C43 C39 H39 125.2 . . ?
C43 C39 C40 109.6(6) . . ?
C39 C40 Tm2 70.9(4) . . ?
C39 C40 C44 119.7(6) . . ?
C41 C40 Tm2 75.7(4) . . ?
C41 C40 C39 107.1(6) . . ?
C41 C40 C44 132.8(6) . . ?
C44 C40 Tm2 124.2(5) . . ?
C40 C41 Tm2 73.8(4) . . ?
C40 C41 C48 133.5(7) . . ?
C42 C41 Tm2 70.4(4) . . ?
C42 C41 C40 106.1(6) . . ?
C42 C41 C48 117.2(7) . . ?
C48 C41 Tm2 135.5(5) . . ?
Tm2 C42 H42 113.8 . . ?
C41 C42 Tm2 78.7(4) . . ?
C41 C42 H42 124.7 . . ?
C43 C42 Tm2 74.8(4) . . ?
C43 C42 C41 110.7(7) . . ?
C43 C42 H42 124.7 . . ?
C39 C43 Tm2 74.0(4) . . ?
C39 C43 C52 126.7(7) . . ?
C42 C43 Tm2 74.3(4) . . ?
C42 C43 C39 106.4(6) . . ?
C42 C43 C52 126.5(7) . . ?
C52 C43 Tm2 122.3(5) . . ?
C45 C44 C40 110.8(6) . . ?
C45 C44 C47 106.0(7) . . ?
C46 C44 C40 110.1(6) . . ?
C46 C44 C45 105.4(6) . . ?
C46 C44 C47 110.4(6) . . ?
C47 C44 C40 113.8(6) . . ?
C44 C45 H45A 109.5 . . ?
C44 C45 H45B 109.5 . . ?
C44 C45 H45C 109.5 . . ?
H45A C45 H45B 109.5 . . ?
H45A C45 H45C 109.5 . . ?
H45B C45 H45C 109.5 . . ?
C44 C46 H46A 109.5 . . ?
C44 C46 H46B 109.5 . . ?
C44 C46 H46C 109.5 . . ?
H46A C46 H46B 109.5 . . ?
H46A C46 H46C 109.5 . . ?
H46B C46 H46C 109.5 . . ?
C44 C47 H47A 109.5 . . ?
C44 C47 H47B 109.5 . . ?
C44 C47 H47C 109.5 . . ?
H47A C47 H47B 109.5 . . ?
H47A C47 H47C 109.5 . . ?
H47B C47 H47C 109.5 . . ?
C41 C48 C49 106.9(6) . . ?
C50 C48 C41 116.8(7) . . ?
C50 C48 C49 108.6(6) . . ?
C51 C48 C41 111.2(6) . . ?
C51 C48 C49 107.1(7) . . ?
C51 C48 C50 105.7(7) . . ?
C48 C49 H49A 109.5 . . ?
C48 C49 H49B 109.5 . . ?
C48 C49 H49C 109.5 . . ?
H49A C49 H49B 109.5 . . ?
H49A C49 H49C 109.5 . . ?
H49B C49 H49C 109.5 . . ?
C48 C50 H50A 109.5 . . ?
C48 C50 H50B 109.5 . . ?
C48 C50 H50C 109.5 . . ?
H50A C50 H50B 109.5 . . ?
H50A C50 H50C 109.5 . . ?
H50B C50 H50C 109.5 . . ?
C48 C51 H51A 109.5 . . ?
C48 C51 H51B 109.5 . . ?
C48 C51 H51C 109.5 . . ?
H51A C51 H51B 109.5 . . ?
H51A C51 H51C 109.5 . . ?
H51B C51 H51C 109.5 . . ?
C43 C52 C53 111.2(6) . . ?
C43 C52 C54 108.1(6) . . ?
C53 C52 C54 109.7(7) . . ?
C55 C52 C43 109.8(7) . . ?
C55 C52 C53 109.8(7) . . ?
C55 C52 C54 108.2(7) . . ?
C52 C53 H53A 109.5 . . ?
C52 C53 H53B 109.5 . . ?
C52 C53 H53C 109.5 . . ?
H53A C53 H53B 109.5 . . ?
H53A C53 H53C 109.5 . . ?
H53B C53 H53C 109.5 . . ?
C52 C54 H54A 109.5 . . ?
C52 C54 H54B 109.5 . . ?
C52 C54 H54C 109.5 . . ?
H54A C54 H54B 109.5 . . ?
H54A C54 H54C 109.5 . . ?
H54B C54 H54C 109.5 . . ?
C52 C55 H55A 109.5 . . ?
C52 C55 H55B 109.5 . . ?
C52 C55 H55C 109.5 . . ?
H55A C55 H55B 109.5 . . ?
H55A C55 H55C 109.5 . . ?
H55B C55 H55C 109.5 . . ?
Tm2 C56 H56 114.3 . . ?
C57 C56 Tm2 75.1(4) . . ?
C57 C56 H56 124.6 . . ?
C57 C56 C60 110.8(6) . . ?
C60 C56 Tm2 77.9(4) . . ?
C60 C56 H56 124.6 . . ?
C56 C57 Tm2 74.0(4) . . ?
C56 C57 C61 125.6(6) . . ?
C58 C57 Tm2 73.8(4) . . ?
C58 C57 C56 106.7(6) . . ?
C58 C57 C61 126.1(6) . . ?
C61 C57 Tm2 128.9(5) . . ?
Tm2 C58 H58 114.3 . . ?
C57 C58 Tm2 75.3(4) . . ?
C57 C58 H58 125.2 . . ?
C57 C58 C59 109.7(6) . . ?
C59 C58 Tm2 77.3(4) . . ?
C59 C58 H58 125.2 . . ?
C58 C59 Tm2 71.0(4) . . ?
C58 C59 C65 116.3(6) . . ?
C60 C59 Tm2 74.9(4) . . ?
C60 C59 C58 106.2(6) . . ?
C60 C59 C65 134.3(6) . . ?
C65 C59 Tm2 133.7(5) . . ?
C56 C60 Tm2 71.1(4) . . ?
C56 C60 C59 106.4(6) . . ?
C56 C60 C69 119.8(6) . . ?
C59 C60 Tm2 74.3(4) . . ?
C59 C60 C69 133.1(7) . . ?
C69 C60 Tm2 126.4(5) . . ?
C57 C61 C62 111.8(6) . . ?
C57 C61 C64 107.4(6) . . ?
C63 C61 C57 112.7(6) . . ?
C63 C61 C62 109.0(8) . . ?
C63 C61 C64 108.0(8) . . ?
C64 C61 C62 107.7(7) . . ?
C61 C62 H62A 109.5 . . ?
C61 C62 H62B 109.5 . . ?
C61 C62 H62C 109.5 . . ?
H62A C62 H62B 109.5 . . ?
H62A C62 H62C 109.5 . . ?
H62B C62 H62C 109.5 . . ?
C61 C63 H63A 109.5 . . ?
C61 C63 H63B 109.5 . . ?
C61 C63 H63C 109.5 . . ?
H63A C63 H63B 109.5 . . ?
H63A C63 H63C 109.5 . . ?
H63B C63 H63C 109.5 . . ?
C61 C64 H64A 109.5 . . ?
C61 C64 H64B 109.5 . . ?
C61 C64 H64C 109.5 . . ?
H64A C64 H64B 109.5 . . ?
H64A C64 H64C 109.5 . . ?
H64B C64 H64C 109.5 . . ?
C59 C65 C67 106.9(6) . . ?
C66 C65 C59 111.6(6) . . ?
C66 C65 C67 107.2(7) . . ?
C68 C65 C59 117.5(6) . . ?
C68 C65 C66 103.9(6) . . ?
C68 C65 C67 109.4(6) . . ?
C65 C66 H66A 109.5 . . ?
C65 C66 H66B 109.5 . . ?
C65 C66 H66C 109.5 . . ?
H66A C66 H66B 109.5 . . ?
H66A C66 H66C 109.5 . . ?
H66B C66 H66C 109.5 . . ?
C65 C67 H67A 109.5 . . ?
C65 C67 H67B 109.5 . . ?
C65 C67 H67C 109.5 . . ?
H67A C67 H67B 109.5 . . ?
H67A C67 H67C 109.5 . . ?
H67B C67 H67C 109.5 . . ?
C65 C68 H68A 109.5 . . ?
C65 C68 H68B 109.5 . . ?
C65 C68 H68C 109.5 . . ?
H68A C68 H68B 109.5 . . ?
H68A C68 H68C 109.5 . . ?
H68B C68 H68C 109.5 . . ?
C60 C69 C72 108.6(6) . . ?
C70 C69 C60 110.7(6) . . ?
C70 C69 C72 106.0(7) . . ?
C71 C69 C60 114.9(6) . . ?
C71 C69 C70 106.2(7) . . ?
C71 C69 C72 110.1(7) . . ?
C69 C70 H70A 109.5 . . ?
C69 C70 H70B 109.5 . . ?
C69 C70 H70C 109.5 . . ?
H70A C70 H70B 109.5 . . ?
H70A C70 H70C 109.5 . . ?
H70B C70 H70C 109.5 . . ?
C69 C71 H71A 109.5 . . ?
C69 C71 H71B 109.5 . . ?
C69 C71 H71C 109.5 . . ?
H71A C71 H71B 109.5 . . ?
H71A C71 H71C 109.5 . . ?
H71B C71 H71C 109.5 . . ?
C69 C72 H72A 109.5 . . ?
C69 C72 H72B 109.5 . . ?
C69 C72 H72C 109.5 . . ?
H72A C72 H72B 109.5 . . ?
H72A C72 H72C 109.5 . . ?
H72B C72 H72C 109.5 . . ?

loop_
_geom_bond_atom_site_label_1
_geom_bond_atom_site_label_2
_geom_bond_distance
_geom_bond_site_symmetry_2
_geom_bond_publ_flag
Tm1 O1 2.282(5) . ?
Tm1 O2 2.354(5) . ?
Tm1 C1 2.671(7) . ?
Tm1 C5 2.623(8) . ?
Tm1 C6 2.650(7) . ?
Tm1 C7 2.628(7) . ?
Tm1 C8 2.698(7) . ?
Tm1 C9 2.695(7) . ?
Tm1 C22 2.625(7) . ?
Tm1 C23 2.713(7) . ?
Tm1 C24 2.707(7) . ?
Tm1 C25 2.618(7) . ?
Tm1 C26 2.634(7) . ?
Tm2 O3 2.305(5) . ?
Tm2 O4 2.318(5) . ?
Tm2 C3 2.661(7) . ?
Tm2 C39 2.619(7) . ?
Tm2 C40 2.709(7) . ?
Tm2 C41 2.733(7) . ?
Tm2 C42 2.626(7) . ?
Tm2 C43 2.632(7) . ?
Tm2 C56 2.628(7) . ?
Tm2 C57 2.642(7) . ?
Tm2 C58 2.624(7) . ?
Tm2 C59 2.708(7) . ?
Tm2 C60 2.716(7) . ?
O1 C1 1.283(8) . ?
O2 C1 1.263(8) . ?
O3 C3 1.273(8) . ?
O4 C3 1.267(8) . ?
O5 C4 1.142(10) . ?
C1 C2 1.460(9) . ?
C2 C3 1.461(10) . ?
C2 C4 1.343(10) . ?
C5 H5 0.9500 . ?
C5 C6 1.386(10) . ?
C5 C9 1.439(10) . ?
C6 C7 1.417(10) . ?
C6 C14 1.532(10) . ?
C7 H7 0.9500 . ?
C7 C8 1.422(10) . ?
C8 C9 1.450(10) . ?
C8 C18 1.538(10) . ?
C9 C10 1.568(10) . ?
C10 C11 1.534(11) . ?
C10 C12 1.538(12) . ?
C10 C13 1.533(10) . ?
C11 H11A 0.9800 . ?
C11 H11B 0.9800 . ?
C11 H11C 0.9800 . ?
C12 H12A 0.9800 . ?
C12 H12B 0.9800 . ?
C12 H12C 0.9800 . ?
C13 H13A 0.9800 . ?
C13 H13B 0.9800 . ?
C13 H13C 0.9800 . ?
C14 C15 1.537(11) . ?
C14 C16 1.537(10) . ?
C14 C17 1.518(11) . ?
C15 H15A 0.9800 . ?
C15 H15B 0.9800 . ?
C15 H15C 0.9800 . ?
C16 H16A 0.9800 . ?
C16 H16B 0.9800 . ?
C16 H16C 0.9800 . ?
C17 H17A 0.9800 . ?
C17 H17B 0.9800 . ?
C17 H17C 0.9800 . ?
C18 C19 1.539(11) . ?
C18 C20 1.538(11) . ?
C18 C21 1.544(11) . ?
C19 H19A 0.9800 . ?
C19 H19B 0.9800 . ?
C19 H19C 0.9800 . ?
C20 H20A 0.9800 . ?
C20 H20B 0.9800 . ?
C20 H20C 0.9800 . ?
C21 H21A 0.9800 . ?
C21 H21B 0.9800 . ?
C21 H21C 0.9800 . ?
C22 H22 0.9500 . ?
C22 C23 1.433(10) . ?
C22 C26 1.391(10) . ?
C23 C24 1.437(10) . ?
C23 C27 1.545(10) . ?
C24 C25 1.435(10) . ?
C24 C31 1.563(10) . ?
C25 H25 0.9500 . ?
C25 C26 1.419(10) . ?
C26 C35 1.536(10) . ?
C27 C28 1.542(10) . ?
C27 C29 1.534(11) . ?
C27 C30 1.556(11) . ?
C28 H28A 0.9800 . ?
C28 H28B 0.9800 . ?
C28 H28C 0.9800 . ?
C29 H29A 0.9800 . ?
C29 H29B 0.9800 . ?
C29 H29C 0.9800 . ?
C30 H30A 0.9800 . ?
C30 H30B 0.9800 . ?
C30 H30C 0.9800 . ?
C31 C32 1.543(10) . ?
C31 C33 1.537(11) . ?
C31 C34 1.544(11) . ?
C32 H32A 0.9800 . ?
C32 H32B 0.9800 . ?
C32 H32C 0.9800 . ?
C33 H33A 0.9800 . ?
C33 H33B 0.9800 . ?
C33 H33C 0.9800 . ?
C34 H34A 0.9800 . ?
C34 H34B 0.9800 . ?
C34 H34C 0.9800 . ?
C35 C36 1.537(12) . ?
C35 C37 1.531(11) . ?
C35 C38 1.528(11) . ?
C36 H36A 0.9800 . ?
C36 H36B 0.9800 . ?
C36 H36C 0.9800 . ?
C37 H37A 0.9800 . ?
C37 H37B 0.9800 . ?
C37 H37C 0.9800 . ?
C38 H38A 0.9800 . ?
C38 H38B 0.9800 . ?
C38 H38C 0.9800 . ?
C39 H39 0.9500 . ?
C39 C40 1.435(10) . ?
C39 C43 1.406(10) . ?
C40 C41 1.433(10) . ?
C40 C44 1.547(10) . ?
C41 C42 1.428(10) . ?
C41 C48 1.547(10) . ?
C42 H42 0.9500 . ?
C42 C43 1.403(10) . ?
C43 C52 1.532(10) . ?
C44 C45 1.539(11) . ?
C44 C46 1.538(10) . ?
C44 C47 1.541(11) . ?
C45 H45A 0.9800 . ?
C45 H45B 0.9800 . ?
C45 H45C 0.9800 . ?
C46 H46A 0.9800 . ?
C46 H46B 0.9800 . ?
C46 H46C 0.9800 . ?
C47 H47A 0.9800 . ?
C47 H47B 0.9800 . ?
C47 H47C 0.9800 . ?
C48 C49 1.552(11) . ?
C48 C50 1.546(11) . ?
C48 C51 1.526(11) . ?
C49 H49A 0.9800 . ?
C49 H49B 0.9800 . ?
C49 H49C 0.9800 . ?
C50 H50A 0.9800 . ?
C50 H50B 0.9800 . ?
C50 H50C 0.9800 . ?
C51 H51A 0.9800 . ?
C51 H51B 0.9800 . ?
C51 H51C 0.9800 . ?
C52 C53 1.532(11) . ?
C52 C54 1.542(11) . ?
C52 C55 1.531(11) . ?
C53 H53A 0.9800 . ?
C53 H53B 0.9800 . ?
C53 H53C 0.9800 . ?
C54 H54A 0.9800 . ?
C54 H54B 0.9800 . ?
C54 H54C 0.9800 . ?
C55 H55A 0.9800 . ?
C55 H55B 0.9800 . ?
C55 H55C 0.9800 . ?
C56 H56 0.9500 . ?
C56 C57 1.405(10) . ?
C56 C60 1.431(10) . ?
C57 C58 1.403(10) . ?
C57 C61 1.520(10) . ?
C58 H58 0.9500 . ?
C58 C59 1.458(10) . ?
C59 C60 1.440(10) . ?
C59 C65 1.539(10) . ?
C60 C69 1.550(10) . ?
C61 C62 1.540(11) . ?
C61 C63 1.513(12) . ?
C61 C64 1.533(11) . ?
C62 H62A 0.9800 . ?
C62 H62B 0.9800 . ?
C62 H62C 0.9800 . ?
C63 H63A 0.9800 . ?
C63 H63B 0.9800 . ?
C63 H63C 0.9800 . ?
C64 H64A 0.9800 . ?
C64 H64B 0.9800 . ?
C64 H64C 0.9800 . ?
C65 C66 1.537(11) . ?
C65 C67 1.545(11) . ?
C65 C68 1.527(10) . ?
C66 H66A 0.9800 . ?
C66 H66B 0.9800 . ?
C66 H66C 0.9800 . ?
C67 H67A 0.9800 . ?
C67 H67B 0.9800 . ?
C67 H67C 0.9800 . ?
C68 H68A 0.9800 . ?
C68 H68B 0.9800 . ?
C68 H68C 0.9800 . ?
C69 C70 1.543(11) . ?
C69 C71 1.527(11) . ?
C69 C72 1.551(11) . ?
C70 H70A 0.9800 . ?
C70 H70B 0.9800 . ?
C70 H70C 0.9800 . ?
C71 H71A 0.9800 . ?
C71 H71B 0.9800 . ?
C71 H71C 0.9800 . ?
C72 H72A 0.9800 . ?
C72 H72B 0.9800 . ?
C72 H72C 0.9800 . ?

loop_
_geom_torsion_atom_site_label_1
_geom_torsion_atom_site_label_2
_geom_torsion_atom_site_label_3
_geom_torsion_atom_site_label_4
_geom_torsion
_geom_torsion_site_symmetry_1
_geom_torsion_site_symmetry_2
_geom_torsion_site_symmetry_3
_geom_torsion_site_symmetry_4
_geom_torsion_publ_flag
Tm1 O1 C1 O2 -2.0(7) . . . . ?
Tm1 O1 C1 C2 176.7(5) . . . . ?
Tm1 O2 C1 O1 1.9(7) . . . . ?
Tm1 O2 C1 C2 -176.6(6) . . . . ?
Tm1 C5 C6 C7 -66.9(5) . . . . ?
Tm1 C5 C6 C14 123.1(8) . . . . ?
Tm1 C5 C9 C8 66.9(5) . . . . ?
Tm1 C5 C9 C10 -129.7(6) . . . . ?
Tm1 C6 C7 C8 -69.9(5) . . . . ?
Tm1 C6 C14 C15 92.1(7) . . . . ?
Tm1 C6 C14 C16 -151.1(5) . . . . ?
Tm1 C6 C14 C17 -30.4(9) . . . . ?
Tm1 C7 C8 C9 -67.1(5) . . . . ?
Tm1 C7 C8 C18 122.3(6) . . . . ?
Tm1 C8 C9 C5 -64.9(5) . . . . ?
Tm1 C8 C9 C10 135.3(8) . . . . ?
Tm1 C8 C18 C19 -163.8(5) . . . . ?
Tm1 C8 C18 C20 79.4(8) . . . . ?
Tm1 C8 C18 C21 -40.5(9) . . . . ?
Tm1 C9 C10 C11 -166.3(6) . . . . ?
Tm1 C9 C10 C12 -48.7(9) . . . . ?
Tm1 C9 C10 C13 71.5(9) . . . . ?
Tm1 C22 C23 C24 66.6(5) . . . . ?
Tm1 C22 C23 C27 -130.0(6) . . . . ?
Tm1 C22 C26 C25 -67.2(5) . . . . ?
Tm1 C22 C26 C35 118.9(8) . . . . ?
Tm1 C23 C24 C25 64.3(5) . . . . ?
Tm1 C23 C24 C31 -127.0(8) . . . . ?
Tm1 C23 C27 C28 73.3(9) . . . . ?
Tm1 C23 C27 C29 -49.0(9) . . . . ?
Tm1 C23 C27 C30 -165.8(5) . . . . ?
Tm1 C24 C25 C26 68.9(5) . . . . ?
Tm1 C24 C31 C32 -43.5(9) . . . . ?
Tm1 C24 C31 C33 76.7(7) . . . . ?
Tm1 C24 C31 C34 -166.3(5) . . . . ?
Tm1 C25 C26 C22 67.7(5) . . . . ?
Tm1 C25 C26 C35 -118.1(7) . . . . ?
Tm1 C26 C35 C36 -21.1(9) . . . . ?
Tm1 C26 C35 C37 -140.6(6) . . . . ?
Tm1 C26 C35 C38 100.5(7) . . . . ?
Tm2 O3 C3 O4 -0.7(7) . . . . ?
Tm2 O3 C3 C2 178.3(6) . . . . ?
Tm2 O4 C3 O3 0.7(7) . . . . ?
Tm2 O4 C3 C2 -178.3(6) . . . . ?
Tm2 C39 C40 C41 -67.7(5) . . . . ?
Tm2 C39 C40 C44 119.1(6) . . . . ?
Tm2 C39 C43 C42 67.8(5) . . . . ?
Tm2 C39 C43 C52 -118.6(7) . . . . ?
Tm2 C40 C41 C42 -63.5(5) . . . . ?
Tm2 C40 C41 C48 138.4(8) . . . . ?
Tm2 C40 C44 C45 78.3(7) . . . . ?
Tm2 C40 C44 C46 -165.5(5) . . . . ?
Tm2 C40 C44 C47 -40.9(8) . . . . ?
Tm2 C41 C42 C43 -68.8(5) . . . . ?
Tm2 C41 C48 C49 -166.5(6) . . . . ?
Tm2 C41 C48 C50 71.6(9) . . . . ?
Tm2 C41 C48 C51 -49.9(10) . . . . ?
Tm2 C42 C43 C39 -67.5(5) . . . . ?
Tm2 C42 C43 C52 118.8(7) . . . . ?
Tm2 C43 C52 C53 -81.4(7) . . . . ?
Tm2 C43 C52 C54 158.1(5) . . . . ?
Tm2 C43 C52 C55 40.3(9) . . . . ?
Tm2 C56 C57 C58 67.1(5) . . . . ?
Tm2 C56 C57 C61 -126.8(7) . . . . ?
Tm2 C56 C60 C59 -66.5(5) . . . . ?
Tm2 C56 C60 C69 121.8(6) . . . . ?
Tm2 C57 C58 C59 70.4(5) . . . . ?
Tm2 C57 C61 C62 -50.5(9) . . . . ?
Tm2 C57 C61 C63 72.7(9) . . . . ?
Tm2 C57 C61 C64 -168.5(6) . . . . ?
Tm2 C58 C59 C60 67.2(5) . . . . ?
Tm2 C58 C59 C65 -130.1(6) . . . . ?
Tm2 C59 C60 C56 64.3(5) . . . . ?
Tm2 C59 C60 C69 -125.5(8) . . . . ?
Tm2 C59 C65 C66 -41.7(9) . . . . ?
Tm2 C59 C65 C67 -158.7(5) . . . . ?
Tm2 C59 C65 C68 78.0(9) . . . . ?
Tm2 C60 C69 C70 78.4(8) . . . . ?
Tm2 C60 C69 C71 -41.9(9) . . . . ?
Tm2 C60 C69 C72 -165.6(5) . . . . ?
O1 C1 C2 C3 -176.2(7) . . . . ?
O1 C1 C2 C4 0.6(10) . . . . ?
O2 C1 C2 C3 2.4(13) . . . . ?
O2 C1 C2 C4 179.2(7) . . . . ?
C1 C2 C3 O3 172.0(7) . . . . ?
C1 C2 C3 O4 -9.0(12) . . . . ?
C4 C2 C3 O3 -4.7(10) . . . . ?
C4 C2 C3 O4 174.3(7) . . . . ?
C5 C6 C7 Tm1 66.9(5) . . . . ?
C5 C6 C7 C8 -2.9(8) . . . . ?
C5 C6 C14 C15 -5.3(11) . . . . ?
C5 C6 C14 C16 111.5(9) . . . . ?
C5 C6 C14 C17 -127.7(9) . . . . ?
C5 C9 C10 C11 -75.9(9) . . . . ?
C5 C9 C10 C12 41.6(9) . . . . ?
C5 C9 C10 C13 161.9(7) . . . . ?
C6 C5 C9 Tm1 -69.3(6) . . . . ?
C6 C5 C9 C8 -2.4(9) . . . . ?
C6 C5 C9 C10 161.0(7) . . . . ?
C6 C7 C8 Tm1 68.6(5) . . . . ?
C6 C7 C8 C9 1.5(8) . . . . ?
C6 C7 C8 C18 -169.2(6) . . . . ?
C7 C6 C14 C15 -173.6(7) . . . . ?
C7 C6 C14 C16 -56.8(9) . . . . ?
C7 C6 C14 C17 63.9(10) . . . . ?
C7 C8 C9 Tm1 65.4(5) . . . . ?
C7 C8 C9 C5 0.5(8) . . . . ?
C7 C8 C9 C10 -159.3(8) . . . . ?
C7 C8 C18 C19 108.1(8) . . . . ?
C7 C8 C18 C20 -8.7(9) . . . . ?
C7 C8 C18 C21 -128.6(7) . . . . ?
C8 C9 C10 C11 82.1(10) . . . . ?
C8 C9 C10 C12 -160.3(8) . . . . ?
C8 C9 C10 C13 -40.1(12) . . . . ?
C9 C5 C6 Tm1 70.1(5) . . . . ?
C9 C5 C6 C7 3.2(9) . . . . ?
C9 C5 C6 C14 -166.8(7) . . . . ?
C9 C8 C18 C19 -59.2(11) . . . . ?
C9 C8 C18 C20 -176.1(8) . . . . ?
C9 C8 C18 C21 64.0(11) . . . . ?
C14 C6 C7 Tm1 -122.6(7) . . . . ?
C14 C6 C7 C8 167.6(7) . . . . ?
C18 C8 C9 Tm1 -126.1(8) . . . . ?
C18 C8 C9 C5 169.0(8) . . . . ?
C18 C8 C9 C10 9.2(14) . . . . ?
C22 C23 C24 Tm1 -64.3(5) . . . . ?
C22 C23 C24 C25 0.0(8) . . . . ?
C22 C23 C24 C31 168.6(7) . . . . ?
C22 C23 C27 C28 162.0(7) . . . . ?
C22 C23 C27 C29 39.8(9) . . . . ?
C22 C23 C27 C30 -77.1(8) . . . . ?
C22 C26 C35 C36 -116.3(9) . . . . ?
C22 C26 C35 C37 124.1(9) . . . . ?
C22 C26 C35 C38 5.3(12) . . . . ?
C23 C22 C26 Tm1 70.4(5) . . . . ?
C23 C22 C26 C25 3.2(9) . . . . ?
C23 C22 C26 C35 -170.7(7) . . . . ?
C23 C24 C25 Tm1 -67.0(5) . . . . ?
C23 C24 C25 C26 2.0(8) . . . . ?
C23 C24 C31 C32 62.0(11) . . . . ?
C23 C24 C31 C33 -177.8(7) . . . . ?
C23 C24 C31 C34 -60.9(10) . . . . ?
C24 C23 C27 C28 -40.3(11) . . . . ?
C24 C23 C27 C29 -162.6(8) . . . . ?
C24 C23 C27 C30 80.6(10) . . . . ?
C24 C25 C26 Tm1 -70.8(5) . . . . ?
C24 C25 C26 C22 -3.2(8) . . . . ?
C24 C25 C26 C35 171.0(7) . . . . ?
C25 C24 C31 C32 -130.4(7) . . . . ?
C25 C24 C31 C33 -10.2(9) . . . . ?
C25 C24 C31 C34 106.7(8) . . . . ?
C25 C26 C35 C36 70.8(10) . . . . ?
C25 C26 C35 C37 -48.7(10) . . . . ?
C25 C26 C35 C38 -167.6(8) . . . . ?
C26 C22 C23 Tm1 -68.6(5) . . . . ?
C26 C22 C23 C24 -2.0(8) . . . . ?
C26 C22 C23 C27 161.4(6) . . . . ?
C27 C23 C24 Tm1 136.4(8) . . . . ?
C27 C23 C24 C25 -159.3(8) . . . . ?
C27 C23 C24 C31 9.3(14) . . . . ?
C31 C24 C25 Tm1 122.4(6) . . . . ?
C31 C24 C25 C26 -168.7(6) . . . . ?
C39 C40 C41 Tm2 64.5(5) . . . . ?
C39 C40 C41 C42 1.0(8) . . . . ?
C39 C40 C41 C48 -157.1(8) . . . . ?
C39 C40 C44 C45 -7.8(9) . . . . ?
C39 C40 C44 C46 108.4(8) . . . . ?
C39 C40 C44 C47 -127.1(7) . . . . ?
C39 C43 C52 C53 12.2(10) . . . . ?
C39 C43 C52 C54 -108.3(9) . . . . ?
C39 C43 C52 C55 133.9(8) . . . . ?
C40 C39 C43 Tm2 -70.9(5) . . . . ?
C40 C39 C43 C42 -3.2(8) . . . . ?
C40 C39 C43 C52 170.5(7) . . . . ?
C40 C41 C42 Tm2 65.8(5) . . . . ?
C40 C41 C42 C43 -3.0(8) . . . . ?
C40 C41 C48 C49 78.9(10) . . . . ?
C40 C41 C48 C50 -43.0(11) . . . . ?
C40 C41 C48 C51 -164.5(8) . . . . ?
C41 C40 C44 C45 -178.9(8) . . . . ?
C41 C40 C44 C46 -62.7(10) . . . . ?
C41 C40 C44 C47 61.8(11) . . . . ?
C41 C42 C43 Tm2 71.4(5) . . . . ?
C41 C42 C43 C39 3.8(8) . . . . ?
C41 C42 C43 C52 -169.8(7) . . . . ?
C42 C41 C48 C49 -77.4(8) . . . . ?
C42 C41 C48 C50 160.7(7) . . . . ?
C42 C41 C48 C51 39.2(9) . . . . ?
C42 C43 C52 C53 -175.4(7) . . . . ?
C42 C43 C52 C54 64.1(10) . . . . ?
C42 C43 C52 C55 -53.7(10) . . . . ?
C43 C39 C40 Tm2 69.0(5) . . . . ?
C43 C39 C40 C41 1.3(8) . . . . ?
C43 C39 C40 C44 -171.8(6) . . . . ?
C44 C40 C41 Tm2 -123.6(8) . . . . ?
C44 C40 C41 C42 172.9(7) . . . . ?
C44 C40 C41 C48 14.8(14) . . . . ?
C48 C41 C42 Tm2 -131.9(6) . . . . ?
C48 C41 C42 C43 159.3(6) . . . . ?
C56 C57 C58 Tm2 -67.3(5) . . . . ?
C56 C57 C58 C59 3.2(8) . . . . ?
C56 C57 C61 C62 47.6(10) . . . . ?
C56 C57 C61 C63 170.8(8) . . . . ?
C56 C57 C61 C64 -70.3(9) . . . . ?
C56 C60 C69 C70 -9.3(10) . . . . ?
C56 C60 C69 C71 -129.6(7) . . . . ?
C56 C60 C69 C72 106.7(8) . . . . ?
C57 C56 C60 Tm2 68.7(5) . . . . ?
C57 C56 C60 C59 2.2(8) . . . . ?
C57 C56 C60 C69 -169.5(6) . . . . ?
C57 C58 C59 Tm2 -69.1(5) . . . . ?
C57 C58 C59 C60 -1.9(8) . . . . ?
C57 C58 C59 C65 160.8(6) . . . . ?
C58 C57 C61 C62 -148.9(8) . . . . ?
C58 C57 C61 C63 -25.7(11) . . . . ?
C58 C57 C61 C64 93.2(9) . . . . ?
C58 C59 C60 Tm2 -64.5(5) . . . . ?
C58 C59 C60 C56 -0.2(8) . . . . ?
C58 C59 C60 C69 169.9(7) . . . . ?
C58 C59 C65 C66 46.5(9) . . . . ?
C58 C59 C65 C67 -70.5(8) . . . . ?
C58 C59 C65 C68 166.2(7) . . . . ?
C59 C60 C69 C70 -178.4(8) . . . . ?
C59 C60 C69 C71 61.4(11) . . . . ?
C59 C60 C69 C72 -62.4(11) . . . . ?
C60 C56 C57 Tm2 -70.5(5) . . . . ?
C60 C56 C57 C58 -3.3(8) . . . . ?
C60 C56 C57 C61 162.8(7) . . . . ?
C60 C59 C65 C66 -157.0(8) . . . . ?
C60 C59 C65 C67 86.0(10) . . . . ?
C60 C59 C65 C68 -37.3(12) . . . . ?
C61 C57 C58 Tm2 126.7(7) . . . . ?
C61 C57 C58 C59 -162.9(7) . . . . ?
C65 C59 C60 Tm2 137.4(9) . . . . ?
C65 C59 C60 C56 -158.3(8) . . . . ?
C65 C59 C60 C69 11.8(14) . . . . ?

loop_
_smtbx_masks_void_nr
_smtbx_masks_void_average_x
_smtbx_masks_void_average_y
_smtbx_masks_void_average_z
_smtbx_masks_void_volume
_smtbx_masks_void_count_electrons
_smtbx_masks_void_content
1 0.108 0.150 0.933 9.3 2.0 '0.05 C5H12'
2 -0.076 0.409 0.379 24.8 0.0 ?
3 0.000 0.500 0.000 255.9 31.2 '0.8 C5H12'
4 0.076 0.591 0.621 24.8 0.1 ?
5 -0.108 0.850 0.067 9.3 2.0 '0.05 C5H12'
6 0.217 0.133 0.467 7.2 0.0 ?
7 0.783 0.867 0.533 7.2 0.0 ?
